data_2023225
loop_
_publ_author_name
'Loukopoulos, Edward'
'Papatriantafyllopoulou, Constantina'
'Moushi, Eleni'
'Kitos, Alexandros A.'
'Tasiopoulos, Anastasios J.'
'Perlepes, Spyros P.'
'Nastopoulos, Vassilios'

_publ_section_title
;
 Solvatomorphism in a series of copper(II) complexes with the
 5-phenylimidazole/perchlorate system as ligands.
;
_journal_issue 'Pt 4'
_journal_name_full 'Acta crystallographica Section B, Structural science, crystal engineering and materials'
_journal_page_first 347
_journal_page_last 359
_journal_paper_doi 10.1107/S2052520624005948
_journal_volume 80
_journal_year 2024
_chemical_formula_moiety 'C36 H32 Cl2 Cu N8 O8, 2(C2 H6 O)'
_chemical_formula_sum 'C40 H44 Cl2 Cu N8 O10'
_chemical_formula_weight 931.27
_space_group_crystal_system triclinic
_space_group_IT_number 2
_space_group_name_Hall '-P 1'
_space_group_name_H-M_alt 'P -1'
_atom_sites_solution_hydrogens mixed
_atom_sites_solution_primary direct
_atom_sites_solution_secondary difmap
_audit_creation_method SHELXL-2014/7
_cell_angle_alpha 103.114(5)
_cell_angle_beta 90.344(5)
_cell_angle_gamma 109.408(4)
_cell_formula_units_Z 1
_cell_length_a 9.3377(3)
_cell_length_b 9.7888(4)
_cell_length_c 12.9870(6)
_cell_measurement_reflns_used 6342
_cell_measurement_temperature 100(2)
_cell_measurement_theta_max 28.8212
_cell_measurement_theta_min 2.8983
_cell_volume 1086.13(9)
_computing_cell_refinement 'CrysAlisPro 1.171.38.43 (Rigaku OD, 2015)'
_computing_data_collection 'CrysAlisPro 1.171.38.43 (Rigaku OD, 2015)'
_computing_data_reduction 'CrysAlisPro 1.171.38.43 (Rigaku OD, 2015)'
_computing_molecular_graphics 'PLATON v.270519 (Spek, 2009); MERCURY v.2020.3.0 (Macrae et al., 2020)'
_computing_publication_material 'WINGX v.2018.3 (Farrugia, 2012); OLEX2 v.1.3.0 (Dolomanov et al., 2009)'
_computing_structure_refinement 'SHELXL-2014/7 (Sheldrick, 2015)'
_computing_structure_solution 'SHELXT-2018/2 (Sheldrick, 2015); SIR92 (Altomare et al., 1994)'
_diffrn_ambient_temperature 100(2)
_diffrn_detector_area_resol_mean 10.4223
_diffrn_measured_fraction_theta_full 0.998
_diffrn_measured_fraction_theta_max 0.998
_diffrn_measurement_device_type 'Oxford Diffraction SuperNova with Atlas CCD detector'
_diffrn_measurement_method '\w scans'
_diffrn_radiation_type MoK\a
_diffrn_radiation_wavelength 0.71073
_diffrn_reflns_av_R_equivalents 0.0270
_diffrn_reflns_av_unetI/netI 0.0267
_diffrn_reflns_Laue_measured_fraction_full 0.998
_diffrn_reflns_Laue_measured_fraction_max 0.998
_diffrn_reflns_limit_h_max 11
_diffrn_reflns_limit_h_min -11
_diffrn_reflns_limit_k_max 11
_diffrn_reflns_limit_k_min -11
_diffrn_reflns_limit_l_max 15
_diffrn_reflns_limit_l_min -15
_diffrn_reflns_number 12262
_diffrn_reflns_point_group_measured_fraction_full 0.998
_diffrn_reflns_point_group_measured_fraction_max 0.998
_diffrn_reflns_theta_full 24.999
_diffrn_reflns_theta_max 24.999
_diffrn_reflns_theta_min 2.905
_diffrn_source 'SuperNova (Mo) X-ray Source'
_exptl_absorpt_coefficient_mu 0.691
_exptl_absorpt_correction_T_max 1.000
_exptl_absorpt_correction_T_min 0.890
_exptl_absorpt_correction_type multi-scan
_exptl_absorpt_process_details
;
CrysAlisPro 1.171.38.43 (Rigaku Oxford Diffraction, 2015)
Empirical absorption correction using spherical harmonics,
 implemented in SCALE3 ABSPACK scaling algorithm.
;
_exptl_crystal_colour purple
_exptl_crystal_density_diffrn 1.424
_exptl_crystal_density_method 'not measured'
_exptl_crystal_description prism
_exptl_crystal_F_000 483
_exptl_crystal_size_max 0.17
_exptl_crystal_size_mid 0.12
_exptl_crystal_size_min 0.10
_refine_diff_density_max 1.118
_refine_diff_density_min -1.330
_refine_diff_density_rms 0.085
_refine_ls_extinction_method none
_refine_ls_goodness_of_fit_ref 1.074
_refine_ls_hydrogen_treatment mixed
_refine_ls_matrix_type full
_refine_ls_number_parameters 365
_refine_ls_number_reflns 3812
_refine_ls_number_restraints 423
_refine_ls_restrained_S_all 1.262
_refine_ls_R_factor_all 0.0725
_refine_ls_R_factor_gt 0.0661
_refine_ls_shift/su_max 0.000
_refine_ls_shift/su_mean 0.000
_refine_ls_structure_factor_coef Fsqd
_refine_ls_weighting_details 'w=1/[\s^2^(Fo^2^)+(0.0851P)^2^+2.6183P] where P=(Fo^2^+2Fc^2^)/3'
_refine_ls_weighting_scheme calc
_refine_ls_wR_factor_gt 0.1697
_refine_ls_wR_factor_ref 0.1758
_reflns_Friedel_coverage 0.000
_reflns_number_gt 3397
_reflns_number_total 3812
_reflns_threshold_expression 'I > 2\s(I)'
_cod_data_source_file aw5090sup1.cif
_cod_data_source_block 3
_cod_depositor_comments 'Adding full bibliography for 2023223--2023233.cif.'
_cod_original_cell_volume 1086.13(8)
_cod_database_code 2023225
_cod_database_fobs_code 2023225
_shelx_shelxl_version_number 2014/7
_shelx_space_group_comment
;
The symmetry employed for this shelxl refinement is uniquely defined
by the following loop, which should always be used as a source of
symmetry information in preference to the above space-group names.
They are only intended as comments.
;
_shelx_estimated_absorpt_t_min 0.892
_shelx_estimated_absorpt_t_max 0.934

loop_
_space_group_symop_operation_xyz
'x, y, z'
'-x, -y, -z'

loop_
_atom_site_label
_atom_site_type_symbol
_atom_site_fract_x
_atom_site_fract_y
_atom_site_fract_z
_atom_site_U_iso_or_equiv
_atom_site_adp_type
_atom_site_occupancy
_atom_site_site_symmetry_order
_atom_site_calc_flag
_atom_site_refinement_flags_posn
_atom_site_refinement_flags_adp
_atom_site_refinement_flags_occupancy
_atom_site_disorder_assembly
_atom_site_disorder_group
Cu Cu 0.0000 0.0000 0.5000 0.0294(2) Uani 1 2 d S . P . .
Cl Cl 0.23383(15) -0.24826(17) 0.36963(9) 0.0597(4) Uani 1 1 d D . . . .
O1 O 0.1642(5) -0.1719(4) 0.4419(3) 0.0610(9) Uani 1 1 d D U . . .
O2A O 0.2214(14) -0.1930(10) 0.2702(7) 0.060(3) Uani 0.44 1 d D U P A 1
O3A O 0.3902(10) -0.2390(16) 0.3890(8) 0.089(3) Uani 0.44 1 d D U P A 1
O4A O 0.2077(11) -0.3924(10) 0.3429(7) 0.058(2) Uani 0.44 1 d D U P A 1
O2B O 0.1766(10) -0.2726(12) 0.2643(6) 0.081(3) Uani 0.56 1 d D U P A 2
O3B O 0.3923(7) -0.1525(7) 0.4034(7) 0.0557(18) Uani 0.56 1 d D U P A 2
O4B O 0.1582(12) -0.4023(8) 0.3912(7) 0.090(3) Uani 0.56 1 d D U P A 2
N1A N 0.2757(4) 0.3830(4) 0.4230(3) 0.0391(8) Uani 1 1 d D . . . .
H1A H 0.292(6) 0.473(2) 0.420(4) 0.059 Uiso 1 1 d D U . . .
C2A C 0.1504(5) 0.2980(4) 0.4580(3) 0.0362(9) Uani 1 1 d . . . . .
H2A H 0.0652 0.3272 0.4780 0.043 Uiso 1 1 calc R U . . .
N3A N 0.1621(4) 0.1678(3) 0.4607(2) 0.0321(7) Uani 1 1 d . . . . .
C4A C 0.3022(4) 0.1722(4) 0.4261(3) 0.0332(8) Uani 1 1 d . . . . .
H4A H 0.3426 0.0938 0.4202 0.040 Uiso 1 1 calc R U . . .
C5A C 0.3750(5) 0.3052(4) 0.4014(3) 0.0329(8) Uani 1 1 d . . . . .
C6A C 0.5224(5) 0.3622(4) 0.3594(3) 0.0385(9) Uani 1 1 d . . . . .
C7A C 0.5624(6) 0.4887(5) 0.3198(4) 0.0495(11) Uani 1 1 d . . . . .
H7A H 0.4931 0.5412 0.3201 0.059 Uiso 1 1 calc R U . . .
C8A C 0.7019(7) 0.5392(5) 0.2798(4) 0.0604(14) Uani 1 1 d . . . . .
H8A H 0.7276 0.6256 0.2524 0.073 Uiso 1 1 calc R U . . .
C9A C 0.8034(7) 0.4652(6) 0.2796(4) 0.0655(16) Uani 1 1 d . . . . .
H9A H 0.8992 0.5001 0.2520 0.079 Uiso 1 1 calc R U . . .
C10A C 0.7659(6) 0.3395(7) 0.3197(5) 0.0644(14) Uani 1 1 d . . . . .
H10A H 0.8365 0.2886 0.3202 0.077 Uiso 1 1 calc R U . . .
C11A C 0.6259(6) 0.2878(6) 0.3591(4) 0.0510(11) Uani 1 1 d . . . . .
H11A H 0.6003 0.2010 0.3861 0.061 Uiso 1 1 calc R U . . .
N1B N -0.2872(5) -0.1037(5) 0.2275(3) 0.0561(11) Uani 1 1 d D . . . .
H1B H -0.377(3) -0.126(7) 0.198(5) 0.084 Uiso 1 1 d D U . . .
C2B C -0.2556(6) -0.0664(6) 0.3331(4) 0.0513(12) Uani 1 1 d . . . . .
H2B H -0.3274 -0.0557 0.3831 0.062 Uiso 1 1 calc R U . . .
N3B N -0.1120(4) -0.0466(3) 0.3587(2) 0.0336(7) Uani 1 1 d . . . . .
C4B C -0.0497(5) -0.0731(5) 0.2637(3) 0.0419(10) Uani 1 1 d . . . . .
H4B H 0.0534 -0.0664 0.2566 0.050 Uiso 1 1 calc R U . . .
C5B C -0.1573(6) -0.1103(5) 0.1815(3) 0.0511(12) Uani 1 1 d D . . . .
C6B C -0.1358(14) -0.1748(13) 0.0644(4) 0.051(3) Uani 0.45 1 d DG U P B 1
C7B C -0.2193(12) -0.1513(12) -0.0147(6) 0.064(3) Uani 0.45 1 d G U P B 1
H7B H -0.2888 -0.0993 0.0038 0.076 Uiso 0.45 1 calc R U P B 1
C8B C -0.2012(12) -0.2038(13) -0.1208(5) 0.063(3) Uani 0.45 1 d G U P B 1
H8B H -0.2583 -0.1878 -0.1748 0.076 Uiso 0.45 1 calc R U P B 1
C9B C -0.0996(12) -0.2798(13) -0.1479(5) 0.074(3) Uani 0.45 1 d G U P B 1
H9B H -0.0873 -0.3157 -0.2204 0.089 Uiso 0.45 1 calc R U P B 1
C10B C -0.0161(12) -0.3033(14) -0.0688(7) 0.093(4) Uani 0.45 1 d G U P B 1
H10B H 0.0534 -0.3552 -0.0873 0.112 Uiso 0.45 1 calc R U P B 1
C11B C -0.0342(14) -0.2508(14) 0.0373(6) 0.079(4) Uani 0.45 1 d G U P B 1
H11B H 0.0229 -0.2668 0.0914 0.095 Uiso 0.45 1 calc R U P B 1
C6C C -0.1628(12) -0.1333(10) 0.0683(3) 0.052(3) Uani 0.55 1 d DG U P B 2
C7C C -0.2657(10) -0.1092(10) 0.0029(5) 0.060(3) Uani 0.55 1 d G U P B 2
H7C H -0.3389 -0.0676 0.0330 0.072 Uiso 0.55 1 calc R U P B 2
C8C C -0.2614(9) -0.1461(9) -0.1066(5) 0.066(3) Uani 0.55 1 d G U P B 2
H8C H -0.3317 -0.1296 -0.1513 0.079 Uiso 0.55 1 calc R U P B 2
C9C C -0.1543(9) -0.2070(9) -0.1507(3) 0.058(3) Uani 0.55 1 d G U P B 2
H9C H -0.1514 -0.2322 -0.2256 0.069 Uiso 0.55 1 calc R U P B 2
C10C C -0.0515(9) -0.2311(8) -0.0853(5) 0.066(3) Uani 0.55 1 d G U P B 2
H10C H 0.0217 -0.2728 -0.1154 0.079 Uiso 0.55 1 calc R U P B 2
C11C C -0.0557(10) -0.1943(9) 0.0242(4) 0.058(2) Uani 0.55 1 d G U P B 2
H11C H 0.0146 -0.2107 0.0689 0.069 Uiso 0.55 1 calc R U P B 2
O5 O 0.4253(7) 0.8213(7) 0.1209(5) 0.1168(19) Uani 1 1 d D U . . .
H5A H 0.370(11) 0.838(8) 0.170(8) 0.175 Uiso 0.5 1 d D U P C 1
H5B H 0.353(9) 0.826(17) 0.158(6) 0.175 Uiso 0.5 1 d D U P D 2
C12A C 0.350(2) 0.7459(19) 0.0205(10) 0.112(5) Uani 0.5 1 d D U P E 1
H12A H 0.4240 0.7419 -0.0333 0.134 Uiso 0.5 1 calc R U P E 1
H12B H 0.2824 0.7965 -0.0003 0.134 Uiso 0.5 1 calc R U P E 1
C13A C 0.259(3) 0.5930(19) 0.0296(16) 0.135(7) Uani 0.5 1 d D U P E 1
H13A H 0.2030 0.5342 -0.0391 0.202 Uiso 0.5 1 calc R U P E 1
H13B H 0.3274 0.5448 0.0505 0.202 Uiso 0.5 1 calc R U P E 1
H13C H 0.1866 0.5991 0.0833 0.202 Uiso 0.5 1 calc R U P E 1
C12B C 0.3667(16) 0.6783(14) 0.0444(12) 0.094(4) Uani 0.5 1 d D U P E 2
H12C H 0.3906 0.6959 -0.0267 0.113 Uiso 0.5 1 calc R U P E 2
H12D H 0.2543 0.6419 0.0442 0.113 Uiso 0.5 1 calc R U P E 2
C13B C 0.421(2) 0.5568(19) 0.0575(17) 0.130(6) Uani 0.5 1 d D U P E 2
H13D H 0.3715 0.4676 0.0002 0.195 Uiso 0.5 1 calc R U P E 2
H13E H 0.5313 0.5882 0.0548 0.195 Uiso 0.5 1 calc R U P E 2
H13F H 0.3944 0.5339 0.1261 0.195 Uiso 0.5 1 calc R U P E 2

loop_
_atom_site_aniso_label
_atom_site_aniso_U_11
_atom_site_aniso_U_22
_atom_site_aniso_U_33
_atom_site_aniso_U_23
_atom_site_aniso_U_13
_atom_site_aniso_U_12
Cu 0.0354(4) 0.0299(4) 0.0218(4) 0.0025(3) -0.0043(3) 0.0123(3)
Cl 0.0557(7) 0.0900(10) 0.0389(6) -0.0057(6) -0.0042(5) 0.0466(7)
O1 0.086(3) 0.053(2) 0.057(2) 0.0113(17) 0.0102(19) 0.0419(19)
O2A 0.095(7) 0.055(5) 0.040(4) 0.014(4) -0.009(5) 0.036(5)
O3A 0.064(5) 0.178(9) 0.058(5) 0.031(7) 0.015(4) 0.083(6)
O4A 0.074(5) 0.074(6) 0.037(5) 0.018(4) 0.011(4) 0.035(4)
O2B 0.058(5) 0.135(8) 0.037(4) 0.003(5) -0.007(3) 0.028(5)
O3B 0.044(3) 0.047(3) 0.091(5) 0.030(3) 0.011(3) 0.027(3)
O4B 0.147(7) 0.056(4) 0.072(5) -0.015(4) -0.047(5) 0.064(4)
N1A 0.064(2) 0.0261(16) 0.0272(17) 0.0031(14) -0.0042(16) 0.0183(16)
C2A 0.053(2) 0.033(2) 0.0233(19) 0.0034(16) -0.0034(17) 0.0183(18)
N3A 0.0440(19) 0.0262(16) 0.0237(16) 0.0001(12) -0.0078(13) 0.0130(14)
C4A 0.036(2) 0.0244(18) 0.035(2) 0.0016(15) -0.0088(16) 0.0089(15)
C5A 0.043(2) 0.0248(18) 0.0251(18) 0.0010(15) -0.0111(16) 0.0082(16)
C6A 0.047(2) 0.0261(19) 0.030(2) 0.0001(16) -0.0111(17) 0.0001(17)
C7A 0.062(3) 0.030(2) 0.043(3) 0.0051(19) -0.005(2) 0.002(2)
C8A 0.074(4) 0.036(2) 0.050(3) 0.009(2) -0.002(3) -0.009(2)
C9A 0.061(3) 0.061(3) 0.050(3) 0.011(3) 0.005(2) -0.010(3)
C10A 0.056(3) 0.072(4) 0.062(3) 0.020(3) 0.005(3) 0.016(3)
C11A 0.052(3) 0.048(3) 0.052(3) 0.019(2) 0.004(2) 0.012(2)
N1B 0.061(3) 0.061(3) 0.042(2) 0.0096(19) -0.025(2) 0.018(2)
C2B 0.058(3) 0.063(3) 0.036(2) -0.001(2) -0.013(2) 0.034(2)
N3B 0.0427(19) 0.0309(16) 0.0262(16) 0.0052(13) -0.0046(14) 0.0126(14)
C4B 0.046(2) 0.039(2) 0.025(2) 0.0081(17) -0.0022(17) -0.0064(18)
C5B 0.056(3) 0.047(3) 0.030(2) 0.0150(19) -0.010(2) -0.012(2)
C6B 0.059(7) 0.051(7) 0.017(5) 0.009(4) -0.011(4) -0.014(5)
C7B 0.077(7) 0.069(7) 0.026(5) 0.005(5) -0.006(5) 0.005(5)
C8B 0.075(7) 0.072(7) 0.022(5) 0.006(5) -0.005(5) 0.003(5)
C9B 0.075(7) 0.100(8) 0.024(5) 0.002(6) -0.003(5) 0.008(6)
C10B 0.101(8) 0.126(9) 0.041(6) 0.001(7) -0.001(6) 0.038(7)
C11B 0.090(7) 0.103(9) 0.030(5) 0.006(6) 0.000(5) 0.023(6)
C6C 0.064(6) 0.039(5) 0.031(4) 0.007(3) -0.006(4) -0.008(4)
C7C 0.085(7) 0.054(5) 0.029(4) 0.007(4) -0.012(4) 0.013(4)
C8C 0.089(7) 0.058(6) 0.036(5) 0.011(4) -0.019(5) 0.008(5)
C9C 0.077(6) 0.057(5) 0.019(4) 0.006(4) -0.006(4) -0.001(5)
C10C 0.086(6) 0.069(6) 0.022(4) 0.009(4) 0.004(4) 0.003(5)
C11C 0.085(6) 0.055(5) 0.022(4) 0.017(4) -0.006(4) 0.004(5)
O5 0.094(4) 0.149(4) 0.092(3) 0.021(3) -0.039(3) 0.028(3)
C12A 0.104(9) 0.131(8) 0.090(7) 0.031(6) -0.019(6) 0.024(7)
C13A 0.165(13) 0.112(9) 0.100(11) 0.009(7) 0.020(10) 0.022(8)
C12B 0.055(6) 0.121(7) 0.078(7) 0.018(6) 0.001(5) 0.000(5)
C13B 0.097(10) 0.121(9) 0.134(13) 0.015(8) -0.029(9) 0.002(7)

loop_
_atom_type_symbol
_atom_type_description
_atom_type_scat_dispersion_real
_atom_type_scat_dispersion_imag
_atom_type_scat_source
C C 0.0033 0.0016 'International Tables Vol C Tables 4.2.6.8 and 6.1.1.4'
H H 0.0000 0.0000 'International Tables Vol C Tables 4.2.6.8 and 6.1.1.4'
N N 0.0061 0.0033 'International Tables Vol C Tables 4.2.6.8 and 6.1.1.4'
O O 0.0106 0.0060 'International Tables Vol C Tables 4.2.6.8 and 6.1.1.4'
Cl Cl 0.1484 0.1585 'International Tables Vol C Tables 4.2.6.8 and 6.1.1.4'
Cu Cu 0.3201 1.2651 'International Tables Vol C Tables 4.2.6.8 and 6.1.1.4'

loop_
_geom_angle_atom_site_label_1
_geom_angle_atom_site_label_2
_geom_angle_atom_site_label_3
_geom_angle
_geom_angle_site_symmetry_1
_geom_angle_site_symmetry_3
_geom_angle_publ_flag
N3B Cu N3B 180.0 2_556 . ?
N3B Cu N3A 89.29(13) 2_556 2_556 ?
N3B Cu N3A 90.71(13) . 2_556 ?
N3B Cu N3A 90.71(13) 2_556 . ?
N3B Cu N3A 89.29(13) . . ?
N3A Cu N3A 180.0 2_556 . ?
O4A Cl O1 128.1(4) . . ?
O1 Cl O2B 113.1(4) . . ?
O4A Cl O3A 83.6(6) . . ?
O1 Cl O3A 122.2(5) . . ?
O1 Cl O3B 98.5(3) . . ?
O2B Cl O3B 119.1(5) . . ?
O4A Cl O2A 109.6(5) . . ?
O1 Cl O2A 103.5(4) . . ?
O3A Cl O2A 108.4(6) . . ?
O1 Cl O4B 97.6(4) . . ?
O2B Cl O4B 101.5(5) . . ?
O3B Cl O4B 125.0(4) . . ?
C2A N1A C5A 108.9(3) . . ?
C2A N1A H1A 124(4) . . ?
C5A N1A H1A 127(4) . . ?
N3A C2A N1A 110.5(4) . . ?
N3A C2A H2A 124.8 . . ?
N1A C2A H2A 124.8 . . ?
C2A N3A C4A 105.7(3) . . ?
C2A N3A Cu 125.3(3) . . ?
C4A N3A Cu 128.9(2) . . ?
C5A C4A N3A 110.4(3) . . ?
C5A C4A H4A 124.8 . . ?
N3A C4A H4A 124.8 . . ?
C4A C5A N1A 104.4(4) . . ?
C4A C5A C6A 131.5(4) . . ?
N1A C5A C6A 124.1(3) . . ?
C7A C6A C11A 118.8(4) . . ?
C7A C6A C5A 122.0(4) . . ?
C11A C6A C5A 119.2(4) . . ?
C8A C7A C6A 120.7(5) . . ?
C8A C7A H7A 119.7 . . ?
C6A C7A H7A 119.7 . . ?
C9A C8A C7A 120.3(5) . . ?
C9A C8A H8A 119.9 . . ?
C7A C8A H8A 119.9 . . ?
C8A C9A C10A 119.8(5) . . ?
C8A C9A H9A 120.1 . . ?
C10A C9A H9A 120.1 . . ?
C9A C10A C11A 120.1(6) . . ?
C9A C10A H10A 119.9 . . ?
C11A C10A H10A 119.9 . . ?
C10A C11A C6A 120.3(5) . . ?
C10A C11A H11A 119.9 . . ?
C6A C11A H11A 119.9 . . ?
C2B N1B C5B 107.9(4) . . ?
C2B N1B H1B 123(5) . . ?
C5B N1B H1B 129(5) . . ?
N3B C2B N1B 111.3(5) . . ?
N3B C2B H2B 124.4 . . ?
N1B C2B H2B 124.4 . . ?
C2B N3B C4B 105.4(4) . . ?
C2B N3B Cu 130.4(3) . . ?
C4B N3B Cu 124.1(3) . . ?
C5B C4B N3B 110.1(4) . . ?
C5B C4B H4B 125.0 . . ?
N3B C4B H4B 125.0 . . ?
C4B C5B N1B 105.4(4) . . ?
C4B C5B C6C 137.5(6) . . ?
N1B C5B C6C 116.6(5) . . ?
C4B C5B C6B 124.0(6) . . ?
N1B C5B C6B 129.6(6) . . ?
C7B C6B C11B 120.0 . . ?
C7B C6B C5B 117.9(6) . . ?
C11B C6B C5B 122.1(6) . . ?
C8B C7B C6B 120.0 . . ?
C8B C7B H7B 120.0 . . ?
C6B C7B H7B 120.0 . . ?
C7B C8B C9B 120.0 . . ?
C7B C8B H8B 120.0 . . ?
C9B C8B H8B 120.0 . . ?
C8B C9B C10B 120.0 . . ?
C8B C9B H9B 120.0 . . ?
C10B C9B H9B 120.0 . . ?
C9B C10B C11B 120.0 . . ?
C9B C10B H10B 120.0 . . ?
C11B C10B H10B 120.0 . . ?
C10B C11B C6B 120.0 . . ?
C10B C11B H11B 120.0 . . ?
C6B C11B H11B 120.0 . . ?
C7C C6C C11C 120.0 . . ?
C7C C6C C5B 127.2(5) . . ?
C11C C6C C5B 112.7(5) . . ?
C6C C7C C8C 120.0 . . ?
C6C C7C H7C 120.0 . . ?
C8C C7C H7C 120.0 . . ?
C9C C8C C7C 120.0 . . ?
C9C C8C H8C 120.0 . . ?
C7C C8C H8C 120.0 . . ?
C8C C9C C10C 120.0 . . ?
C8C C9C H9C 120.0 . . ?
C10C C9C H9C 120.0 . . ?
C11C C10C C9C 120.0 . . ?
C11C C10C H10C 120.0 . . ?
C9C C10C H10C 120.0 . . ?
C10C C11C C6C 120.0 . . ?
C10C C11C H11C 120.0 . . ?
C6C C11C H11C 120.0 . . ?
C12A O5 H5A 116(9) . . ?
C12B O5 H5B 105(10) . . ?
O5 C12A C13A 105.7(13) . . ?
O5 C12A H12A 110.6 . . ?
C13A C12A H12A 110.6 . . ?
O5 C12A H12B 110.6 . . ?
C13A C12A H12B 110.6 . . ?
H12A C12A H12B 108.7 . . ?
C12A C13A H13A 109.5 . . ?
C12A C13A H13B 109.5 . . ?
H13A C13A H13B 109.5 . . ?
C12A C13A H13C 109.5 . . ?
H13A C13A H13C 109.5 . . ?
H13B C13A H13C 109.5 . . ?
O5 C12B C13B 118.7(13) . . ?
O5 C12B H12C 107.6 . . ?
C13B C12B H12C 107.6 . . ?
O5 C12B H12D 107.6 . . ?
C13B C12B H12D 107.6 . . ?
H12C C12B H12D 107.1 . . ?
C12B C13B H13D 109.5 . . ?
C12B C13B H13E 109.5 . . ?
H13D C13B H13E 109.5 . . ?
C12B C13B H13F 109.5 . . ?
H13D C13B H13F 109.5 . . ?
H13E C13B H13F 109.5 . . ?

loop_
_geom_bond_atom_site_label_1
_geom_bond_atom_site_label_2
_geom_bond_distance
_geom_bond_site_symmetry_2
_geom_bond_publ_flag
Cu N3B 1.987(3) 2_556 ?
Cu N3B 1.987(3) . ?
Cu N3A 1.997(3) 2_556 ?
Cu N3A 1.997(3) . ?
Cl O4A 1.311(9) . ?
Cl O1 1.369(3) . ?
Cl O2B 1.405(7) . ?
Cl O3A 1.449(8) . ?
Cl O3B 1.465(6) . ?
Cl O2A 1.527(8) . ?
Cl O4B 1.529(8) . ?
N1A C2A 1.341(6) . ?
N1A C5A 1.376(5) . ?
N1A H1A 0.858(10) . ?
C2A N3A 1.323(5) . ?
C2A H2A 0.9500 . ?
N3A C4A 1.376(5) . ?
C4A C5A 1.365(5) . ?
C4A H4A 0.9500 . ?
C5A C6A 1.463(6) . ?
C6A C7A 1.386(6) . ?
C6A C11A 1.389(7) . ?
C7A C8A 1.381(8) . ?
C7A H7A 0.9500 . ?
C8A C9A 1.370(9) . ?
C8A H8A 0.9500 . ?
C9A C10A 1.384(8) . ?
C9A H9A 0.9500 . ?
C10A C11A 1.384(7) . ?
C10A H10A 0.9500 . ?
C11A H11A 0.9500 . ?
N1B C2B 1.341(6) . ?
N1B C5B 1.369(7) . ?
N1B H1B 0.858(10) . ?
C2B N3B 1.318(6) . ?
C2B H2B 0.9500 . ?
N3B C4B 1.375(5) . ?
C4B C5B 1.360(6) . ?
C4B H4B 0.9500 . ?
C5B C6C 1.434(5) . ?
C5B C6B 1.551(6) . ?
C6B C7B 1.3900 . ?
C6B C11B 1.3900 . ?
C7B C8B 1.3900 . ?
C7B H7B 0.9500 . ?
C8B C9B 1.3900 . ?
C8B H8B 0.9500 . ?
C9B C10B 1.3900 . ?
C9B H9B 0.9500 . ?
C10B C11B 1.3900 . ?
C10B H10B 0.9500 . ?
C11B H11B 0.9500 . ?
C6C C7C 1.3900 . ?
C6C C11C 1.3900 . ?
C7C C8C 1.3900 . ?
C7C H7C 0.9500 . ?
C8C C9C 1.3900 . ?
C8C H8C 0.9500 . ?
C9C C10C 1.3900 . ?
C9C H9C 0.9500 . ?
C10C C11C 1.3900 . ?
C10C H10C 0.9500 . ?
C11C H11C 0.9500 . ?
O5 C12A 1.396(9) . ?
O5 C12B 1.449(9) . ?
O5 H5A 0.841(10) . ?
O5 H5B 0.841(11) . ?
C12A C13A 1.487(10) . ?
C12A H12A 0.9900 . ?
C12A H12B 0.9900 . ?
C13A H13A 0.9800 . ?
C13A H13B 0.9800 . ?
C13A H13C 0.9800 . ?
C12B C13B 1.478(10) . ?
C12B H12C 0.9900 . ?
C12B H12D 0.9900 . ?
C13B H13D 0.9800 . ?
C13B H13E 0.9800 . ?
C13B H13F 0.9800 . ?

loop_
_geom_hbond_atom_site_label_D
_geom_hbond_atom_site_label_H
_geom_hbond_atom_site_label_A
_geom_hbond_distance_DH
_geom_hbond_distance_HA
_geom_hbond_distance_DA
_geom_hbond_angle_DHA
_geom_hbond_site_symmetry_A
N1A H1A O4A 0.858(10) 2.15(4) 2.877(10) 143(5) 1_565
N1A H1A O4B 0.858(10) 2.09(4) 2.777(8) 136(5) 1_565
C2A H2A O1 0.95 2.56 3.196(6) 124.3 2_556
C4A H4A O1 0.95 2.66 3.238(5) 119.7 .
C4A H4A O3B 0.95 2.57 3.501(7) 167.9 .
N1B H1B O5 0.858(10) 1.944(14) 2.801(6) 176(6) 1_445
C2B H2B O3A 0.95 2.66 3.346(12) 129.1 1_455
C2B H2B O3B 0.95 2.51 3.301(8) 141.0 1_455
C4B H4B O2A 0.95 2.33 3.132(12) 142.2 .
O5 H5A O2A 0.841(10) 1.91(2) 2.719(13) 162(8) 1_565
O5 H5B O2B 0.841(11) 2.26(6) 3.018(11) 150(11) 1_565
